data_7113208
loop_
_publ_author_name
'Daniliuc, Constantin'
'Druckenbrodt, Christian'
'Hrib, Cristian G.'
'Ruthe, Frank'
'Blaschette, Armand'
'Jones, Peter G.'
'du Mont, Wolf-W.'

_publ_section_title
;
 The first trialkylphosphane telluride complexes of Ag(I): molecular,
 ionic and supramolecular structural alternatives
;
_journal_coden_ASTM CHCOFS
_journal_issue 20
_journal_name_full
;
 Chemical Communications (Cambridge, United Kingdom)
;
_journal_page_first 2060
_journal_page_last 2062
_journal_paper_doi 10.1039/b700917h
_journal_year 2007
_chemical_formula_sum 'C14 H10 Cl4 Te'
_chemical_formula_weight 447.62
_space_group_IT_number 29
_symmetry_cell_setting orthorhombic
_symmetry_space_group_name_Hall 'P 2c -2ac'
_symmetry_space_group_name_H-M 'P c a 21'
_atom_sites_solution_hydrogens geom
_atom_sites_solution_primary direct
_atom_sites_solution_secondary difmap
_audit_creation_method SHELXL-97
_cell_angle_alpha 90.00
_cell_angle_beta 90.00
_cell_angle_gamma 90.00
_cell_formula_units_Z 4
_cell_length_a 21.078(2)
_cell_length_b 8.1839(6)
_cell_length_c 9.0746(6)
_cell_measurement_reflns_used 68
_cell_measurement_temperature 173(2)
_cell_measurement_theta_max 12.5
_cell_measurement_theta_min 2.5
_cell_volume 1565.4(2)
_computing_cell_refinement 'Siemens XSCANS'
_computing_data_collection 'Siemens XSCANS'
_computing_data_reduction 'Siemens XSCANS'
_computing_molecular_graphics 'Siemens XP'
_computing_publication_material 'SHELXL-97 (Sheldrick, 1997)'
_computing_structure_refinement 'SHELXL-97 (Sheldrick, 1997)'
_computing_structure_solution 'SHELXS-97 (Sheldrick, 1990)'
_diffrn_ambient_temperature 173(2)
_diffrn_measured_fraction_theta_full 0.996
_diffrn_measured_fraction_theta_max 0.996
_diffrn_measurement_device_type 'Siemens P4'
_diffrn_measurement_method \w-scans
_diffrn_radiation_monochromator graphite
_diffrn_radiation_source 'fine-focus sealed tube'
_diffrn_radiation_type MoK\a
_diffrn_radiation_wavelength 0.71073
_diffrn_reflns_av_R_equivalents 0.0188
_diffrn_reflns_av_sigmaI/netI 0.0139
_diffrn_reflns_limit_h_max 8
_diffrn_reflns_limit_h_min -27
_diffrn_reflns_limit_k_max 10
_diffrn_reflns_limit_k_min -10
_diffrn_reflns_limit_l_max 11
_diffrn_reflns_limit_l_min -11
_diffrn_reflns_number 13864
_diffrn_reflns_theta_full 27.49
_diffrn_reflns_theta_max 27.49
_diffrn_reflns_theta_min 3.15
_diffrn_standards_decay_% 7.82
_diffrn_standards_interval_count 247
_diffrn_standards_number 3
_exptl_absorpt_coefficient_mu 2.565
_exptl_absorpt_correction_T_max 0.9776
_exptl_absorpt_correction_T_min 0.5958
_exptl_absorpt_correction_type Psi-scans
_exptl_absorpt_process_details XEMP
_exptl_crystal_colour 'pale yellow'
_exptl_crystal_density_diffrn 1.899
_exptl_crystal_density_method 'not measured'
_exptl_crystal_description block
_exptl_crystal_F_000 856
_exptl_crystal_size_max 0.8
_exptl_crystal_size_mid 0.6
_exptl_crystal_size_min 0.5
_refine_diff_density_max 0.564
_refine_diff_density_min -0.468
_refine_diff_density_rms 0.059
_refine_ls_abs_structure_details 'Flack H D (1983), Acta Cryst. A39, 876-881'
_refine_ls_abs_structure_Flack -0.006(14)
_refine_ls_extinction_coef 0.0071(2)
_refine_ls_extinction_expression Fc^*^=kFc[1+0.001xFc^2^\l^3^/sin(2\q)]^-1/4^
_refine_ls_extinction_method SHELXL
_refine_ls_goodness_of_fit_ref 1.050
_refine_ls_hydrogen_treatment riding
_refine_ls_matrix_type full
_refine_ls_number_parameters 173
_refine_ls_number_reflns 3585
_refine_ls_number_restraints 124
_refine_ls_restrained_S_all 1.032
_refine_ls_R_factor_all 0.0191
_refine_ls_R_factor_gt 0.0182
_refine_ls_shift/su_max 0.003
_refine_ls_shift/su_mean 0.000
_refine_ls_structure_factor_coef Fsqd
_refine_ls_weighting_details 'calc w=1/[\s^2^(Fo^2^)+(0.0264P)^2^+0.5110P] where P=(Fo^2^+2Fc^2^)/3'
_refine_ls_weighting_scheme calc
_refine_ls_wR_factor_gt 0.0438
_refine_ls_wR_factor_ref 0.0442
_reflns_number_gt 3466
_reflns_number_total 3585
_reflns_threshold_expression >2sigma(I)
_cod_duplicate_entry 7101907
_cod_data_source_file b700917h.txt
_cod_data_source_block illimun
_cod_database_code 7113208

loop_
_symmetry_equiv_pos_as_xyz
'x, y, z'
'-x, -y, z+1/2'
'x+1/2, -y, z'
'-x+1/2, y, z+1/2'

loop_
_atom_site_label
_atom_site_type_symbol
_atom_site_fract_x
_atom_site_fract_y
_atom_site_fract_z
_atom_site_U_iso_or_equiv
_atom_site_adp_type
_atom_site_occupancy
_atom_site_symmetry_multiplicity
_atom_site_calc_flag
_atom_site_refinement_flags
Te Te 0.386941(5) 0.927270(15) 0.69115(2) 0.02479(5) Uani 1 1 d .
Cl1 Cl 0.38849(4) 0.87643(11) 0.95947(8) 0.03892(16) Uani 1 1 d .
Cl2 Cl 0.49290(2) 0.85932(7) 0.68549(12) 0.03639(12) Uani 1 1 d .
Cl3 Cl 0.38721(4) 0.94505(11) 0.41873(11) 0.0472(2) Uani 1 1 d .
Cl4 Cl 0.24678(2) 0.86838(6) 0.68925(14) 0.03960(13) Uani 1 1 d .
C1 C 0.34953(10) 0.6859(2) 0.6703(3) 0.0221(5) Uani 1 1 d U
C2 C 0.28628(10) 0.6813(2) 0.6683(3) 0.0236(5) Uani 1 1 d U
C3 C 0.39473(9) 0.5479(2) 0.6759(4) 0.0233(5) Uani 1 1 d U
C4 C 0.43527(12) 0.5157(3) 0.5588(3) 0.0291(5) Uani 1 1 d U
H4 H 0.4328 0.5797 0.4716 0.035 Uiso 1 1 calc R
C5 C 0.47920(14) 0.3907(3) 0.5688(3) 0.0367(6) Uani 1 1 d U
H5 H 0.5065 0.3680 0.4882 0.044 Uiso 1 1 calc R
C6 C 0.48335(10) 0.2986(3) 0.6966(5) 0.0378(5) Uani 1 1 d U
H6 H 0.5142 0.2144 0.7044 0.045 Uiso 1 1 calc R
C7 C 0.44268(14) 0.3291(3) 0.8125(3) 0.0346(6) Uani 1 1 d U
H7 H 0.4452 0.2644 0.8992 0.041 Uiso 1 1 calc R
C8 C 0.39802(13) 0.4538(3) 0.8033(3) 0.0282(5) Uani 1 1 d U
H8 H 0.3701 0.4745 0.8833 0.034 Uiso 1 1 calc R
C9 C 0.24435(11) 0.5365(3) 0.6538(2) 0.0249(5) Uani 1 1 d U
C10 C 0.26481(12) 0.4007(3) 0.5727(3) 0.0296(5) Uani 1 1 d U
H10 H 0.3050 0.4026 0.5253 0.035 Uiso 1 1 calc R
C11 C 0.22665(13) 0.2641(3) 0.5617(3) 0.0338(5) Uani 1 1 d U
H11 H 0.2406 0.1725 0.5062 0.041 Uiso 1 1 calc R
C12 C 0.16782(14) 0.2596(3) 0.6313(3) 0.0369(6) Uani 1 1 d U
H12 H 0.1422 0.1643 0.6263 0.044 Uiso 1 1 calc R
C13 C 0.14719(12) 0.3952(4) 0.7074(4) 0.0400(6) Uani 1 1 d U
H13 H 0.1066 0.3936 0.7530 0.048 Uiso 1 1 calc R
C14 C 0.18450(12) 0.5336(3) 0.7187(3) 0.0318(6) Uani 1 1 d U
H14 H 0.1693 0.6266 0.7705 0.038 Uiso 1 1 calc R

loop_
_atom_site_aniso_label
_atom_site_aniso_U_11
_atom_site_aniso_U_22
_atom_site_aniso_U_33
_atom_site_aniso_U_23
_atom_site_aniso_U_13
_atom_site_aniso_U_12
Te 0.02215(7) 0.01639(7) 0.03582(8) -0.00022(7) -0.00206(12) -0.00155(4)
Cl1 0.0449(4) 0.0385(4) 0.0334(4) -0.0078(4) -0.0006(3) 0.0069(3)
Cl2 0.0222(2) 0.0313(2) 0.0556(3) -0.0069(4) 0.0012(4) -0.00316(18)
Cl3 0.0548(5) 0.0470(4) 0.0399(4) 0.0140(4) -0.0040(3) -0.0129(4)
Cl4 0.0239(2) 0.0217(2) 0.0732(4) -0.0023(5) -0.0025(4) 0.00345(18)
C1 0.0225(8) 0.0179(8) 0.0258(13) 0.0005(8) 0.0016(9) -0.0019(7)
C2 0.0252(9) 0.0162(8) 0.0294(14) 0.0009(9) 0.0000(9) 0.0016(7)
C3 0.0225(8) 0.0164(8) 0.0310(14) 0.0012(12) -0.0054(11) -0.0023(7)
C4 0.0310(13) 0.0232(10) 0.0331(12) -0.0010(10) 0.0024(10) -0.0003(9)
C5 0.0310(14) 0.0263(11) 0.0529(16) -0.0082(12) 0.0113(12) 0.0018(11)
C6 0.0306(10) 0.0194(9) 0.0634(15) -0.0028(17) -0.010(2) 0.0050(8)
C7 0.0392(14) 0.0212(11) 0.0433(14) 0.0050(10) -0.0147(11) -0.0015(11)
C8 0.0308(12) 0.0226(11) 0.0311(11) 0.0005(9) -0.0024(10) -0.0029(10)
C9 0.0274(10) 0.0215(9) 0.0259(12) 0.0030(7) -0.0020(8) -0.0032(8)
C10 0.0279(12) 0.0253(10) 0.0355(13) 0.0020(10) -0.0011(9) -0.0029(9)
C11 0.0407(14) 0.0228(10) 0.0380(13) -0.0007(10) -0.0066(11) -0.0052(10)
C12 0.0428(15) 0.0296(12) 0.0383(12) 0.0051(10) -0.0078(11) -0.0151(11)
C13 0.0331(11) 0.0481(13) 0.0387(17) -0.0004(15) 0.0029(14) -0.0200(10)
C14 0.0299(11) 0.0325(11) 0.0328(16) -0.0046(10) 0.0028(9) -0.0069(9)

loop_
_atom_type_symbol
_atom_type_description
_atom_type_scat_dispersion_real
_atom_type_scat_dispersion_imag
_atom_type_scat_source
C C 0.0033 0.0016 'International Tables Vol C Tables 4.2.6.8 and 6.1.1.4'
H H 0.0000 0.0000 'International Tables Vol C Tables 4.2.6.8 and 6.1.1.4'
Cl Cl 0.1484 0.1585 'International Tables Vol C Tables 4.2.6.8 and 6.1.1.4'
Te Te -0.5308 1.6751 'International Tables Vol C Tables 4.2.6.8 and 6.1.1.4'

loop_
_geom_angle_atom_site_label_1
_geom_angle_atom_site_label_2
_geom_angle_atom_site_label_3
_geom_angle
C1 Te Cl2 97.63(6)
C1 Te Cl1 86.35(7)
Cl2 Te Cl1 88.20(3)
C1 Te Cl3 88.10(7)
Cl2 Te Cl3 89.41(4)
Cl1 Te Cl3 173.61(4)
C2 C1 C3 128.56(19)
C2 C1 Te 113.33(15)
C3 C1 Te 117.75(13)
C1 C2 C9 128.21(19)
C1 C2 Cl4 116.68(16)
C9 C2 Cl4 115.10(16)
C4 C3 C8 120.0(2)
C4 C3 C1 121.0(3)
C8 C3 C1 118.9(3)
C5 C4 C3 120.1(2)
C4 C5 C6 120.0(3)
C7 C6 C5 120.0(2)
C6 C7 C8 120.5(3)
C7 C8 C3 119.3(3)
C14 C9 C10 119.2(2)
C14 C9 C2 121.0(2)
C10 C9 C2 119.8(2)
C11 C10 C9 120.1(2)
C10 C11 C12 120.5(2)
C13 C12 C11 119.2(2)
C12 C13 C14 121.2(3)
C13 C14 C9 119.9(2)

loop_
_geom_bond_atom_site_label_1
_geom_bond_atom_site_label_2
_geom_bond_distance
Te C1 2.1356(19)
Te Cl2 2.3021(5)
Te Cl1 2.4704(8)
Te Cl3 2.4764(10)
Cl4 C2 1.753(2)
C1 C2 1.334(3)
C1 C3 1.478(3)
C2 C9 1.484(3)
C3 C4 1.389(4)
C3 C8 1.391(4)
C4 C5 1.383(4)
C5 C6 1.386(5)
C6 C7 1.379(5)
C7 C8 1.391(4)
C9 C14 1.392(3)
C9 C10 1.401(3)
C10 C11 1.381(3)
C11 C12 1.392(4)
C12 C13 1.377(4)
C13 C14 1.383(3)
